data_7046210
loop_
_publ_author_name
'Gitlina, Anastasia Yu'
'Ivonina, Maria V.'
'Sizov, Vladimir V.'
'Starova, Galina L.'
'Pushkarev, Anatoly P.'
'Volyniuk, Dmytro'
'Tunik, Sergey P.'
'Koshevoy, Igor O.'
'Grachova, Elena V.'

_publ_section_title
;
 A rare example of a compact heteroleptic cyclometalated iridium(iii)
 complex demonstrating well-separated dual emission.
;
_journal_issue 22
_journal_name_full 'Dalton transactions (Cambridge, England : 2003)'
_journal_page_first 7578
_journal_page_last 7586
_journal_paper_doi 10.1039/c8dt01336e
_journal_volume 47
_journal_year 2018
_chemical_formula_moiety 'C52 H36 Ir N4 O4, F6 P, 0.75(C H2 Cl2), 0.5(C4 H8 O2)'
_chemical_formula_sum 'C54.75 H41.5 Cl1.5 F6 Ir N4 O5 P'
_chemical_formula_weight 1225.76
_space_group_crystal_system triclinic
_space_group_IT_number 2
_space_group_name_Hall '-P 1'
_space_group_name_H-M_alt 'P -1'
_symmetry_space_group_name_Hall '-P 1'
_symmetry_space_group_name_H-M 'P -1'
_atom_sites_solution_hydrogens geom
_audit_creation_date 2018-04-18
_audit_creation_method
;
Olex2 1.2
(compiled 2018.04.03 svn.r3497 for OlexSys, GUI svn.r5486)
;
_audit_update_record
;
2018-04-18 deposited with the CCDC.
2018-05-02 downloaded from the CCDC.
;
_cell_angle_alpha 110.0183(19)
_cell_angle_beta 99.1822(17)
_cell_angle_gamma 100.8218(19)
_cell_formula_units_Z 2
_cell_length_a 12.8631(3)
_cell_length_b 14.9901(4)
_cell_length_c 16.3368(3)
_cell_measurement_reflns_used 28117
_cell_measurement_temperature 200(2)
_cell_measurement_theta_max 75.8140
_cell_measurement_theta_min 3.5770
_cell_volume 2820.28(13)
_computing_cell_refinement
;
CrysAlisPro, Agilent Technologies,
Version 1.171.37.35 (release 13-08-2014 CrysAlis171 .NET)
(compiled Aug 13 2014,18:06:01)
;
_computing_data_collection
;
CrysAlisPro, Agilent Technologies,
Version 1.171.37.35 (release 13-08-2014 CrysAlis171 .NET)
(compiled Aug 13 2014,18:06:01)
;
_computing_data_reduction
;
CrysAlisPro, Agilent Technologies,
Version 1.171.37.35 (release 13-08-2014 CrysAlis171 .NET)
(compiled Aug 13 2014,18:06:01)
;
_computing_molecular_graphics 'Olex2 (Dolomanov et al., 2009)'
_computing_publication_material 'Olex2 (Dolomanov et al., 2009)'
_computing_structure_refinement 'ShelXL (Sheldrick, 2015)'
_diffrn_ambient_environment N~2~
_diffrn_ambient_temperature 200(2)
_diffrn_detector 'CCD plate'
_diffrn_detector_area_resol_mean 10.3829
_diffrn_detector_type Atlas
_diffrn_measured_fraction_theta_full 0.992
_diffrn_measured_fraction_theta_max 0.991
_diffrn_measurement_details
;
#__ type_ start__ end____ width___ exp.time_
  1 omega    2.00   29.00   1.0000    1.2000
omega____ theta____ kappa____ phi______ frames
    -      -40.1287   38.0000  -90.0000 27

#__ type_ start__ end____ width___ exp.time_
  2 omega  -70.00   34.00   1.0000    1.2000
omega____ theta____ kappa____ phi______ frames
    -      -40.1287   57.0000    0.0000 104

#__ type_ start__ end____ width___ exp.time_
  3 omega  -49.00   36.00   1.0000    1.2000
omega____ theta____ kappa____ phi______ frames
    -      -40.1287   38.0000  150.0000 85

#__ type_ start__ end____ width___ exp.time_
  4 omega    4.00   79.00   1.0000    1.2000
omega____ theta____ kappa____ phi______ frames
    -       40.1287  -99.0000   60.0000 75

#__ type_ start__ end____ width___ exp.time_
  5 omega   36.00  115.00   1.0000    5.0000
omega____ theta____ kappa____ phi______ frames
    -      113.0000 -112.0000  120.0000 79

#__ type_ start__ end____ width___ exp.time_
  6 omega   88.00  115.00   1.0000    5.0000
omega____ theta____ kappa____ phi______ frames
    -      113.0000 -112.0000  150.0000 27

#__ type_ start__ end____ width___ exp.time_
  7 omega   56.00   83.00   1.0000    5.0000
omega____ theta____ kappa____ phi______ frames
    -      113.0000 -112.0000  150.0000 27

#__ type_ start__ end____ width___ exp.time_
  8 omega   51.00  134.00   1.0000    5.0000
omega____ theta____ kappa____ phi______ frames
    -      113.0000  -61.0000  120.0000 83

#__ type_ start__ end____ width___ exp.time_
  9 omega  116.00  173.00   1.0000    5.0000
omega____ theta____ kappa____ phi______ frames
    -      113.0000   15.0000  150.0000 57

#__ type_ start__ end____ width___ exp.time_
 10 omega  141.00  178.00   1.0000    5.0000
omega____ theta____ kappa____ phi______ frames
    -      113.0000   15.0000   90.0000 37

#__ type_ start__ end____ width___ exp.time_
 11 omega   89.00  115.00   1.0000    5.0000
omega____ theta____ kappa____ phi______ frames
    -      113.0000 -112.0000  -30.0000 26

#__ type_ start__ end____ width___ exp.time_
 12 omega  108.00  143.00   1.0000    5.0000
omega____ theta____ kappa____ phi______ frames
    -      113.0000  -61.0000  -90.0000 35

#__ type_ start__ end____ width___ exp.time_
 13 omega  115.00  153.00   1.0000    5.0000
omega____ theta____ kappa____ phi______ frames
    -      113.0000   30.0000 -150.0000 38

#__ type_ start__ end____ width___ exp.time_
 14 omega  138.00  176.00   1.0000    5.0000
omega____ theta____ kappa____ phi______ frames
    -      113.0000  112.0000 -180.0000 38

#__ type_ start__ end____ width___ exp.time_
 15 omega   68.00  129.00   1.0000    1.2000
omega____ theta____ kappa____ phi______ frames
    -       40.1287  178.0000  -90.0000 61

#__ type_ start__ end____ width___ exp.time_
 16 omega   52.00  114.00   1.0000    5.0000
omega____ theta____ kappa____ phi______ frames
    -      113.0000   15.0000   90.0000 62

#__ type_ start__ end____ width___ exp.time_
 17 omega   52.00  109.00   1.0000    5.0000
omega____ theta____ kappa____ phi______ frames
    -      113.0000   15.0000  150.0000 57

#__ type_ start__ end____ width___ exp.time_
 18 omega   40.00   90.00   1.0000    5.0000
omega____ theta____ kappa____ phi______ frames
    -      113.0000  -30.0000   60.0000 50

#__ type_ start__ end____ width___ exp.time_
 19 omega   47.00  104.00   1.0000    5.0000
omega____ theta____ kappa____ phi______ frames
    -      113.0000  -95.0000   30.0000 57

#__ type_ start__ end____ width___ exp.time_
 20 omega   55.00   88.00   1.0000    5.0000
omega____ theta____ kappa____ phi______ frames
    -      113.0000  -61.0000  -90.0000 33

#__ type_ start__ end____ width___ exp.time_
 21 omega   56.00  143.00   1.0000    5.0000
omega____ theta____ kappa____ phi______ frames
    -      113.0000  -77.0000 -120.0000 87

#__ type_ start__ end____ width___ exp.time_
 22 omega   75.00  115.00   1.0000    5.0000
omega____ theta____ kappa____ phi______ frames
    -      113.0000 -112.0000 -120.0000 40

#__ type_ start__ end____ width___ exp.time_
 23 omega   36.00   89.00   1.0000    5.0000
omega____ theta____ kappa____ phi______ frames
    -      113.0000  -30.0000  -90.0000 53

#__ type_ start__ end____ width___ exp.time_
 24 omega   40.00   70.00   1.0000    5.0000
omega____ theta____ kappa____ phi______ frames
    -      113.0000  -30.0000 -150.0000 30

#__ type_ start__ end____ width___ exp.time_
 25 omega   35.00   75.00   1.0000    5.0000
omega____ theta____ kappa____ phi______ frames
    -      113.0000  -30.0000 -180.0000 40

#__ type_ start__ end____ width___ exp.time_
 26 omega   35.00   67.00   1.0000    5.0000
omega____ theta____ kappa____ phi______ frames
    -      113.0000 -112.0000  -30.0000 32

#__ type_ start__ end____ width___ exp.time_
 27 omega   35.00   89.00   1.0000    5.0000
omega____ theta____ kappa____ phi______ frames
    -      113.0000  -30.0000  120.0000 54

#__ type_ start__ end____ width___ exp.time_
 28 omega -107.00  -22.00   1.0000    1.2000
omega____ theta____ kappa____ phi______ frames
    -      -40.1287  -57.0000 -150.0000 85

#__ type_ start__ end____ width___ exp.time_
 29 omega -106.00  -46.00   1.0000    1.2000
omega____ theta____ kappa____ phi______ frames
    -      -40.1287  -57.0000   60.0000 60

#__ type_ start__ end____ width___ exp.time_
 30 omega  -61.00  -14.00   1.0000    1.2000
omega____ theta____ kappa____ phi______ frames
    -      -40.1287  -38.0000 -120.0000 47

#__ type_ start__ end____ width___ exp.time_
 31 omega  -40.00  -11.00   1.0000    1.2000
omega____ theta____ kappa____ phi______ frames
    -      -40.1287  -57.0000   60.0000 29

#__ type_ start__ end____ width___ exp.time_
 32 omega  -43.00   34.00   1.0000    1.2000
omega____ theta____ kappa____ phi______ frames
    -      -40.1287   57.0000 -150.0000 77

#__ type_ start__ end____ width___ exp.time_
 33 omega    7.00   32.00   1.0000    1.2000
omega____ theta____ kappa____ phi______ frames
    -       44.0000   87.0000  -35.8180 25

#__ type_ start__ end____ width___ exp.time_
 34 omega   14.00   40.00   1.0000    1.2000
omega____ theta____ kappa____ phi______ frames
    -       44.0000   69.0000  -94.4091 26

#__ type_ start__ end____ width___ exp.time_
 35 omega    8.00   33.00   1.0000    1.2000
omega____ theta____ kappa____ phi______ frames
    -       44.0000   85.0000   96.5586 25

#__ type_ start__ end____ width___ exp.time_
 36 omega    9.00   44.00   1.0000    1.2000
omega____ theta____ kappa____ phi______ frames
    -       44.0000   81.0000   30.4025 35

#__ type_ start__ end____ width___ exp.time_
 37 omega   17.00   42.00   1.0000    1.2000
omega____ theta____ kappa____ phi______ frames
    -       52.0000   81.0000  141.6626 25

#__ type_ start__ end____ width___ exp.time_
 38 omega   18.00   43.00   1.0000    1.2000
omega____ theta____ kappa____ phi______ frames
    -       52.0000   79.0000  -77.2153 25

#__ type_ start__ end____ width___ exp.time_
 39 omega   17.00   44.00   1.0000    1.2000
omega____ theta____ kappa____ phi______ frames
    -       52.0000   81.0000 -147.6330 27

#__ type_ start__ end____ width___ exp.time_
 40 omega   17.00   44.00   1.0000    1.2000
omega____ theta____ kappa____ phi______ frames
    -       52.0000   82.0000  -26.8406 27

#__ type_ start__ end____ width___ exp.time_
 41 omega   22.00   47.00   1.0000    1.2000
omega____ theta____ kappa____ phi______ frames
    -       56.0000   78.0000 -172.7663 25

#__ type_ start__ end____ width___ exp.time_
 42 omega   26.00   52.00   1.0000    1.2000
omega____ theta____ kappa____ phi______ frames
    -       60.0000   77.0000   58.1061 26

#__ type_ start__ end____ width___ exp.time_
 43 omega   30.00   57.00   1.0000    1.2000
omega____ theta____ kappa____ phi______ frames
    -       64.0000   77.0000 -108.8749 27

#__ type_ start__ end____ width___ exp.time_
 44 omega   34.00   65.00   1.0000    1.2000
omega____ theta____ kappa____ phi______ frames
    -       68.0000   77.0000  -74.0314 31

#__ type_ start__ end____ width___ exp.time_
 45 omega   35.00   67.00   1.0000    1.2000
omega____ theta____ kappa____ phi______ frames
    -       68.0000   75.0000   79.3500 32

#__ type_ start__ end____ width___ exp.time_
 46 omega   35.00   62.00   1.0000    1.2000
omega____ theta____ kappa____ phi______ frames
    -       68.0000   75.0000    8.8411 27

#__ type_ start__ end____ width___ exp.time_
 47 omega   34.00   60.00   1.0000    1.2000
omega____ theta____ kappa____ phi______ frames
    -       68.0000   77.0000 -165.2779 26

#__ type_ start__ end____ width___ exp.time_
 48 omega   35.00   62.00   1.0000    1.2000
omega____ theta____ kappa____ phi______ frames
    -       68.0000   75.0000  162.3074 27

#__ type_ start__ end____ width___ exp.time_
 49 omega   41.00   68.00   1.0000    1.2000
omega____ theta____ kappa____ phi______ frames
    -       72.0000   67.0000  -24.4637 27

#__ type_ start__ end____ width___ exp.time_
 50 omega   43.00   71.00   1.0000    1.2000
omega____ theta____ kappa____ phi______ frames
    -       76.0000   74.0000  124.9182 28

#__ type_ start__ end____ width___ exp.time_
 51 omega   44.00   99.00   1.0000    1.2000
omega____ theta____ kappa____ phi______ frames
    -       76.0000   72.0000 -115.7754 55

#__ type_ start__ end____ width___ exp.time_
 52 omega  118.00  145.00   1.0000    1.2000
omega____ theta____ kappa____ phi______ frames
    -       76.0000   72.0000   38.9164 27

#__ type_ start__ end____ width___ exp.time_
 53 omega   43.00   69.00   1.0000    1.2000
omega____ theta____ kappa____ phi______ frames
    -       76.0000   72.0000   38.9164 26

#__ type_ start__ end____ width___ exp.time_
 54 omega   47.00   78.00   1.0000    5.0000
omega____ theta____ kappa____ phi______ frames
    -       80.0000   72.0000   96.2854 31

#__ type_ start__ end____ width___ exp.time_
 55 omega   49.00   90.00   1.0000    5.0000
omega____ theta____ kappa____ phi______ frames
    -       80.0000   67.0000   -7.8839 41

#__ type_ start__ end____ width___ exp.time_
 56 omega   55.00   81.00   1.0000    5.0000
omega____ theta____ kappa____ phi______ frames
    -       88.0000   75.0000 -177.4576 26

#__ type_ start__ end____ width___ exp.time_
 57 omega   57.00   84.00   1.0000    5.0000
omega____ theta____ kappa____ phi______ frames
    -       88.0000   65.0000  163.2056 27

#__ type_ start__ end____ width___ exp.time_
 58 omega   55.00   86.00   1.0000    5.0000
omega____ theta____ kappa____ phi______ frames
    -       88.0000   72.0000   54.4080 31

#__ type_ start__ end____ width___ exp.time_
 59 omega   64.00   91.00   1.0000    5.0000
omega____ theta____ kappa____ phi______ frames
    -       92.0000   52.0000  -31.9983 27

#__ type_ start__ end____ width___ exp.time_
 60 omega   65.00   99.00   1.0000    5.0000
omega____ theta____ kappa____ phi______ frames
    -       96.0000   62.0000 -149.9823 34

#__ type_ start__ end____ width___ exp.time_
 61 omega  145.00  178.00   1.0000    5.0000
omega____ theta____ kappa____ phi______ frames
    -      100.0000   77.0000   12.2210 33

#__ type_ start__ end____ width___ exp.time_
 62 omega   66.00   95.00   1.0000    5.0000
omega____ theta____ kappa____ phi______ frames
    -      100.0000   77.0000   12.2210 29

#__ type_ start__ end____ width___ exp.time_
 63 omega   67.00  114.00   1.0000    5.0000
omega____ theta____ kappa____ phi______ frames
    -      100.0000   75.0000   80.3353 47

#__ type_ start__ end____ width___ exp.time_
 64 omega  133.00  160.00   1.0000    5.0000
omega____ theta____ kappa____ phi______ frames
    -      100.0000   75.0000   80.3353 27

#__ type_ start__ end____ width___ exp.time_
 65 omega   69.00   95.00   1.0000    5.0000
omega____ theta____ kappa____ phi______ frames
    -      100.0000   65.0000  139.2064 26

#__ type_ start__ end____ width___ exp.time_
 66 omega   76.00  116.00   1.0000    5.0000
omega____ theta____ kappa____ phi______ frames
    -      108.0000   72.0000  137.0763 40

#__ type_ start__ end____ width___ exp.time_
 67 omega   78.00  104.00   1.0000    5.0000
omega____ theta____ kappa____ phi______ frames
    -      108.0000   64.0000  -85.6655 26

#__ type_ start__ end____ width___ exp.time_
 68 omega   79.00  152.00   1.0000    5.0000
omega____ theta____ kappa____ phi______ frames
    -      113.0000   77.0000  -60.0000 73

#__ type_ start__ end____ width___ exp.time_
 69 omega  116.00  163.00   1.0000    5.0000
omega____ theta____ kappa____ phi______ frames
    -      113.0000   77.0000 -150.0000 47

#__ type_ start__ end____ width___ exp.time_
 70 omega   79.00  105.00   1.0000    5.0000
omega____ theta____ kappa____ phi______ frames
    -      113.0000   77.0000 -150.0000 26

#__ type_ start__ end____ width___ exp.time_
 71 omega   84.00  111.00   1.0000    5.0000
omega____ theta____ kappa____ phi______ frames
    -      113.0000   61.0000  -30.0000 27

#__ type_ start__ end____ width___ exp.time_
 72 omega  144.00  171.00   1.0000    5.0000
omega____ theta____ kappa____ phi______ frames
    -      113.0000   77.0000 -180.0000 27

#__ type_ start__ end____ width___ exp.time_
 73 omega   79.00  112.00   1.0000    5.0000
omega____ theta____ kappa____ phi______ frames
    -      113.0000   77.0000 -180.0000 33

#__ type_ start__ end____ width___ exp.time_
 74 omega   84.00  121.00   1.0000    5.0000
omega____ theta____ kappa____ phi______ frames
    -      113.0000   61.0000  120.0000 37

#__ type_ start__ end____ width___ exp.time_
 75 omega   79.00  106.00   1.0000    5.0000
omega____ theta____ kappa____ phi______ frames
    -      113.0000   77.0000   60.0000 27

#__ type_ start__ end____ width___ exp.time_
 76 omega   83.00  113.00   1.0000    5.0000
omega____ theta____ kappa____ phi______ frames
    -      113.0000   61.0000 -120.0000 30

#__ type_ start__ end____ width___ exp.time_
 77 omega   79.00  146.00   1.0000    5.0000
omega____ theta____ kappa____ phi______ frames
    -      113.0000   77.0000  -30.0000 67

#__ type_ start__ end____ width___ exp.time_
 78 omega   80.00  155.00   1.0000    5.0000
omega____ theta____ kappa____ phi______ frames
    -      113.0000   77.0000  -90.0000 75

#__ type_ start__ end____ width___ exp.time_
 79 omega  127.00  154.00   1.0000    5.0000
omega____ theta____ kappa____ phi______ frames
    -      113.0000   77.0000    0.0000 27

#__ type_ start__ end____ width___ exp.time_
 80 omega   82.00  109.00   1.0000    5.0000
omega____ theta____ kappa____ phi______ frames
    -      113.0000   77.0000    0.0000 27

#__ type_ start__ end____ width___ exp.time_
 81 omega  114.00  166.00   1.0000    5.0000
omega____ theta____ kappa____ phi______ frames
    -      113.0000   77.0000  150.0000 52

#__ type_ start__ end____ width___ exp.time_
 82 omega   79.00  113.00   1.0000    5.0000
omega____ theta____ kappa____ phi______ frames
    -      113.0000   77.0000  150.0000 34

#__ type_ start__ end____ width___ exp.time_
 83 omega   79.00  111.00   1.0000    5.0000
omega____ theta____ kappa____ phi______ frames
    -      113.0000   77.0000   30.0000 32

#__ type_ start__ end____ width___ exp.time_
 84 omega   79.00  158.00   1.0000    5.0000
omega____ theta____ kappa____ phi______ frames
    -      113.0000   77.0000 -120.0000 79

#__ type_ start__ end____ width___ exp.time_
 85 omega   79.00  122.00   1.0000    5.0000
omega____ theta____ kappa____ phi______ frames
    -      113.0000   77.0000   90.0000 43

#__ type_ start__ end____ width___ exp.time_
 86 omega   32.00   57.00   1.0000    1.2000
omega____ theta____ kappa____ phi______ frames
    -       64.0000   75.0000   -9.9039 25

#__ type_ start__ end____ width___ exp.time_
 87 omega   39.00   66.00   1.0000    1.2000
omega____ theta____ kappa____ phi______ frames
    -       72.0000   75.0000  -48.4233 27

#__ type_ start__ end____ width___ exp.time_
 88 omega   47.00   74.00   1.0000    5.0000
omega____ theta____ kappa____ phi______ frames
    -       80.0000   72.0000  139.3717 27

#__ type_ start__ end____ width___ exp.time_
 89 omega   52.00   83.00   1.0000    5.0000
omega____ theta____ kappa____ phi______ frames
    -       84.0000   75.0000 -111.2038 31

#__ type_ start__ end____ width___ exp.time_
 90 omega   56.00   83.00   1.0000    5.0000
omega____ theta____ kappa____ phi______ frames
    -       88.0000   69.0000  -44.6526 27

#__ type_ start__ end____ width___ exp.time_
 91 omega   58.00   84.00   1.0000    5.0000
omega____ theta____ kappa____ phi______ frames
    -       92.0000   77.0000   74.6971 26

#__ type_ start__ end____ width___ exp.time_
 92 omega   59.00   85.00   1.0000    5.0000
omega____ theta____ kappa____ phi______ frames
    -       92.0000   74.0000  166.2212 26

#__ type_ start__ end____ width___ exp.time_
 93 omega   71.00   97.00   1.0000    5.0000
omega____ theta____ kappa____ phi______ frames
    -      104.0000   74.0000 -148.6023 26

#__ type_ start__ end____ width___ exp.time_
 94 omega   81.00  106.00   1.0000    5.0000
omega____ theta____ kappa____ phi______ frames
    -      112.0000   70.0000  -69.6325 25

#__ type_ start__ end____ width___ exp.time_
 95 omega   83.00  109.00   1.0000    5.0000
omega____ theta____ kappa____ phi______ frames
    -      113.0000   61.0000    0.0000 26
;
_diffrn_measurement_device 'four-circle diffractometer'
_diffrn_measurement_device_type 'SuperNova, Dual, Cu at zero, Atlas'
_diffrn_measurement_method '\w scans'
_diffrn_orient_matrix_UB_11 -0.0826833000
_diffrn_orient_matrix_UB_12 -0.0892533000
_diffrn_orient_matrix_UB_13 -0.0761819000
_diffrn_orient_matrix_UB_21 -0.0891909000
_diffrn_orient_matrix_UB_22 0.0169231000
_diffrn_orient_matrix_UB_23 0.0519459000
_diffrn_orient_matrix_UB_31 -0.0317170000
_diffrn_orient_matrix_UB_32 0.0677356000
_diffrn_orient_matrix_UB_33 -0.0469102000
_diffrn_radiation_monochromator mirror
_diffrn_radiation_probe x-ray
_diffrn_radiation_type CuK\a
_diffrn_radiation_wavelength 1.54184
_diffrn_reflns_av_R_equivalents 0.0856
_diffrn_reflns_av_unetI/netI 0.0461
_diffrn_reflns_Laue_measured_fraction_full 0.992
_diffrn_reflns_Laue_measured_fraction_max 0.991
_diffrn_reflns_limit_h_max 15
_diffrn_reflns_limit_h_min -15
_diffrn_reflns_limit_k_max 18
_diffrn_reflns_limit_k_min -18
_diffrn_reflns_limit_l_max 19
_diffrn_reflns_limit_l_min -19
_diffrn_reflns_number 57831
_diffrn_reflns_point_group_measured_fraction_full 0.992
_diffrn_reflns_point_group_measured_fraction_max 0.991
_diffrn_reflns_theta_full 67.684
_diffrn_reflns_theta_max 69.999
_diffrn_reflns_theta_min 4.078
_diffrn_source 'sealed X-ray tube'
_diffrn_source_type 'SuperNova (Cu) X-ray Source'
_exptl_absorpt_coefficient_mu 6.084
_exptl_absorpt_correction_T_max 1.00000
_exptl_absorpt_correction_T_min 0.09338
_exptl_absorpt_correction_type multi-scan
_exptl_absorpt_process_details
;
CrysAlisPro, Agilent Technologies,
Version 1.171.37.35 (release 13-08-2014 CrysAlis171 .NET)
(compiled Aug 13 2014,18:06:01)
Empirical absorption correction using spherical harmonics,
 implemented in SCALE3 ABSPACK scaling algorithm.
;
_exptl_crystal_colour red
_exptl_crystal_density_diffrn 1.443
_exptl_crystal_description tables
_exptl_crystal_F_000 1219
_exptl_crystal_size_max 0.34
_exptl_crystal_size_mid 0.22
_exptl_crystal_size_min 0.08
_refine_diff_density_max 1.651
_refine_diff_density_min -2.566
_refine_diff_density_rms 0.127
_refine_ls_extinction_method none
_refine_ls_goodness_of_fit_ref 1.046
_refine_ls_hydrogen_treatment constr
_refine_ls_matrix_type full
_refine_ls_number_parameters 698
_refine_ls_number_reflns 10598
_refine_ls_number_restraints 0
_refine_ls_restrained_S_all 1.046
_refine_ls_R_factor_all 0.0538
_refine_ls_R_factor_gt 0.0492
_refine_ls_shift/su_max 0.001
_refine_ls_shift/su_mean 0.000
_refine_ls_structure_factor_coef Fsqd
_refine_ls_weighting_details 'w=1/[\s^2^(Fo^2^)+(0.0763P)^2^+6.7792P] where P=(Fo^2^+2Fc^2^)/3'
_refine_ls_weighting_scheme calc
_refine_ls_wR_factor_gt 0.1253
_refine_ls_wR_factor_ref 0.1307
_reflns_Friedel_coverage 0.000
_reflns_number_gt 9733
_reflns_number_total 10598
_reflns_threshold_expression 'I > 2\s(I)'
_cod_data_source_file c8dt01336e2.cif
_cod_data_source_block 3
_cod_depositor_comments 'Adding full bibliography for 7046210--7046212.cif.'
_cod_original_cell_volume 2820.27(11)
_cod_original_formula_sum 'C54.75 H41.50 Cl1.50 F6 Ir N4 O5 P'
_cod_database_code 7046210
_shelx_shelxl_version_number 2018/3
_chemical_oxdiff_formula 'C11 H10 N O'
_shelx_space_group_comment
;
The symmetry employed for this shelxl refinement is uniquely defined
by the following loop, which should always be used as a source of
symmetry information in preference to the above space-group names.
They are only intended as comments.
;
_reflns_odcompleteness_completeness 99.96
_reflns_odcompleteness_iscentric 1
_reflns_odcompleteness_theta 66.97
_olex2_refinement_description
;
1. Fixed Uiso
 At 1.2 times of:
  All C(H) groups, All C(H,H) groups
 At 1.5 times of:
  All C(H,H,H) groups
2. Rigid body (RIGU) restrains
 F1, F6, F5, F4, F3, F2
 with sigma for 1-2 distances of 0.4 and sigma for 1-3 distances of 0.04
3. Others
 Fixed Sof: Cl2(0.75) Cl6(0.75) C53(0.75) H53A(0.75) H53B(0.75) O6(0.5)
 O5(0.5) C56(0.5) C57(0.5) H57A(0.5) H57B(0.5) H57(0.5) C55(0.5) H55A(0.5)
 H55B(0.5) C54(0.5) H54A(0.5) H54B(0.5) H54C(0.5)
4.a Secondary CH2 refined with riding coordinates:
 C53(H53A,H53B), C55(H55A,H55B)
4.b Aromatic/amide H refined with riding coordinates:
 C41(H41), C8(H8), C28(H28), C12(H12), C17(H), C4(H4), C22(H22), C42(H42),
 C7(H7), C6(H6), C47(H47), C21(H21), C26(H26), C5(H5), C13(H13), C16(H16),
 C43(H43), C44(H44), C14(H14), C20(H20), C24(H24), C18(H18), C19(H19), C27(HA),
 C15(H15), C23(H23), C49(H49), C50(H50), C48(H48)
4.c Idealised Me refined as rotating group:
 C46(H46A,H46B,H46C), C52(H52A,H52B,H52C), C57(H57A,H57B,H57), C54(H54A,H54B,
 H54C)
4.d :
 C25(H25)
;
_olex2_submission_special_instructions 'No special instructions were received'

loop_
_space_group_symop_operation_xyz
'x, y, z'
'-x, -y, -z'

loop_
_atom_site_label
_atom_site_type_symbol
_atom_site_fract_x
_atom_site_fract_y
_atom_site_fract_z
_atom_site_U_iso_or_equiv
_atom_site_adp_type
_atom_site_occupancy
_atom_site_site_symmetry_order
_atom_site_calc_flag
_atom_site_refinement_flags_posn
_atom_site_refinement_flags_adp
_atom_site_refinement_flags_occupancy
Ir1 Ir 0.75161(2) 0.23177(2) 0.43187(2) 0.03290(9) Uani 1 1 d . . .
P1 P 0.80159(12) 0.81728(13) 0.88121(10) 0.0528(4) Uani 1 1 d . . .
N4 N 0.7359(3) 0.1260(3) 0.2981(3) 0.0353(9) Uani 1 1 d . . .
N1 N 0.8036(3) 0.1676(3) 0.5210(3) 0.0327(8) Uani 1 1 d . . .
Cl2 Cl 0.3847(3) 0.3368(3) 0.6438(3) 0.1274(15) Uani 0.75 1 d . . P
N2 N 0.6900(3) 0.3087(3) 0.3594(3) 0.0336(8) Uani 1 1 d . . .
F5 F 0.8426(4) 0.9115(5) 0.9719(3) 0.106(2) Uani 1 1 d . U .
Cl6 Cl 0.4212(5) 0.4295(4) 0.5214(3) 0.1451(19) Uani 0.75 1 d . . P
F1 F 0.9227(4) 0.8221(6) 0.8792(3) 0.119(2) Uani 1 1 d . U .
F2 F 0.7597(4) 0.7266(3) 0.7877(3) 0.0835(14) Uani 1 1 d . U .
C31 C 0.7754(4) 0.3437(4) 0.5504(3) 0.0346(10) Uani 1 1 d . . .
F3 F 0.8041(6) 0.8847(5) 0.8231(4) 0.126(2) Uani 1 1 d . U .
F4 F 0.6819(4) 0.8224(7) 0.8806(4) 0.147(3) Uani 1 1 d . U .
O1 O 1.0162(4) 0.0360(4) 0.7272(3) 0.0722(14) Uani 1 1 d . . .
O4 O 0.4368(3) 0.4517(4) 0.2096(3) 0.0559(10) Uani 1 1 d . . .
F6 F 0.8040(9) 0.7523(7) 0.9352(6) 0.184(4) Uani 1 1 d . U .
C34 C 0.5924(4) 0.1935(4) 0.4304(3) 0.0336(10) Uani 1 1 d . . .
O2 O 0.9199(4) 0.1272(4) 0.8063(3) 0.0587(11) Uani 1 1 d . . .
C1 C 0.8168(4) 0.0725(4) 0.4996(3) 0.0342(10) Uani 1 1 d . . .
O3 O 0.5453(4) 0.4216(5) 0.1160(3) 0.0720(14) Uani 1 1 d . . .
C35 C 0.9294(4) 0.1906(4) 0.3336(4) 0.0422(11) Uani 1 1 d . . .
C41 C 0.7769(5) 0.0038(4) 0.4117(4) 0.0463(12) Uani 1 1 d . . .
H41 H 0.737574 0.020576 0.368844 0.056 Uiso 1 1 calc R . .
C11 C 0.5805(5) 0.3873(4) 0.2478(3) 0.0435(12) Uani 1 1 d . . .
C33 C 0.5234(4) 0.2217(4) 0.3724(3) 0.0383(11) Uani 1 1 d . . .
C32 C 0.5799(4) 0.2868(4) 0.3358(3) 0.0362(10) Uani 1 1 d . . .
C8 C 0.7561(4) 0.4365(4) 0.5635(4) 0.0432(12) Uani 1 1 d . . .
H8 H 0.727352 0.449622 0.514162 0.052 Uiso 1 1 calc R . .
C36 C 0.8287(5) 0.1263(4) 0.2680(3) 0.0420(11) Uani 1 1 d . . .
C28 C 0.6413(4) 0.0694(4) 0.2413(3) 0.0404(11) Uani 1 1 d . . .
H28 H 0.578635 0.069771 0.262854 0.049 Uiso 1 1 calc R . .
C29 C 0.8346(4) 0.2287(4) 0.6080(3) 0.0387(11) Uani 1 1 d . . .
C30 C 0.8182(4) 0.3273(4) 0.6261(3) 0.0384(11) Uani 1 1 d . . .
C9 C 0.7490(4) 0.3776(4) 0.3329(3) 0.0373(10) Uani 1 1 d . . .
C12 C 0.5239(4) 0.3267(4) 0.2805(3) 0.0407(11) Uani 1 1 d . . .
H12 H 0.448064 0.311277 0.266653 0.049 Uiso 1 1 calc R . .
C17 C 1.0060(4) 0.3004(4) 0.4822(4) 0.0461(12) Uani 1 1 d . . .
H H 0.997296 0.334792 0.538938 0.055 Uiso 1 1 calc R . .
C2 C 0.8711(4) 0.0429(4) 0.5655(4) 0.0391(11) Uani 1 1 d . . .
C3 C 0.8995(4) 0.1100(4) 0.6570(4) 0.0439(12) Uani 1 1 d . . .
C4 C 0.8796(4) 0.2001(4) 0.6765(3) 0.0423(11) Uani 1 1 d . . .
H4 H 0.895971 0.243581 0.736080 0.051 Uiso 1 1 calc R . .
C22 C 0.7261(6) 0.0081(5) 0.1235(4) 0.0590(17) Uani 1 1 d . . .
H22 H 0.723550 -0.033037 0.065406 0.071 Uiso 1 1 calc R . .
C42 C 0.7947(6) -0.0886(4) 0.3871(4) 0.0524(14) Uani 1 1 d . . .
H42 H 0.768770 -0.132740 0.327676 0.063 Uiso 1 1 calc R . .
C7 C 0.7796(5) 0.5083(4) 0.6487(4) 0.0516(14) Uani 1 1 d . . .
H7 H 0.765998 0.569014 0.656230 0.062 Uiso 1 1 calc R . .
C6 C 0.8230(5) 0.4909(4) 0.7232(4) 0.0525(14) Uani 1 1 d . . .
H6 H 0.839500 0.540107 0.780198 0.063 Uiso 1 1 calc R . .
C47 C 0.8627(4) 0.4116(4) 0.3665(4) 0.0417(11) Uani 1 1 d . . .
H47 H 0.897352 0.389788 0.407579 0.050 Uiso 1 1 calc R . .
C10 C 0.6961(4) 0.4157(4) 0.2737(3) 0.0417(11) Uani 1 1 d . . .
C37 C 0.6296(5) 0.0100(5) 0.1522(4) 0.0498(14) Uani 1 1 d . . .
C51 C 0.5194(5) 0.4216(5) 0.1843(4) 0.0512(13) Uani 1 1 d . . .
C21 C 0.8244(5) 0.0664(5) 0.1801(4) 0.0562(16) Uani 1 1 d . . .
H21 H 0.888034 0.065965 0.160013 0.067 Uiso 1 1 calc R . .
C26 C 0.3261(6) -0.0743(5) 0.0558(4) 0.0621(17) Uani 1 1 d . . .
H26 H 0.264708 -0.052746 0.067440 0.074 Uiso 1 1 calc R . .
C5 C 0.8422(5) 0.3993(4) 0.7128(4) 0.0470(12) Uani 1 1 d . . .
H5 H 0.870248 0.386539 0.762442 0.056 Uiso 1 1 calc R . .
C38 C 0.5215(5) -0.0484(5) 0.0936(4) 0.0544(15) Uani 1 1 d . . .
C13 C 0.4106(4) 0.1879(4) 0.3538(4) 0.0451(12) Uani 1 1 d . . .
H13 H 0.365993 0.204973 0.314115 0.054 Uiso 1 1 calc R . .
C16 C 0.5439(4) 0.1347(4) 0.4713(4) 0.0434(11) Uani 1 1 d . . .
H16 H 0.587617 0.116711 0.510773 0.052 Uiso 1 1 calc R . .
C43 C 0.8511(5) -0.1162(5) 0.4502(4) 0.0539(14) Uani 1 1 d . . .
H43 H 0.863805 -0.178246 0.432728 0.065 Uiso 1 1 calc R . .
C44 C 0.8875(5) -0.0532(4) 0.5372(4) 0.0466(12) Uani 1 1 d . . .
H44 H 0.923883 -0.073025 0.579094 0.056 Uiso 1 1 calc R . .
C45 C 0.9529(5) 0.0852(5) 0.7318(4) 0.0511(13) Uani 1 1 d . . .
C14 C 0.3654(5) 0.1291(5) 0.3946(4) 0.0546(15) Uani 1 1 d . . .
H14 H 0.289979 0.106628 0.382526 0.066 Uiso 1 1 calc R . .
C20 C 1.0321(5) 0.1972(5) 0.3175(5) 0.0544(15) Uani 1 1 d . . .
H20 H 1.040094 0.160950 0.261059 0.065 Uiso 1 1 calc R . .
C39 C 0.3142(6) -0.1629(6) -0.0155(4) 0.0652(19) Uani 1 1 d . . .
C24 C 0.4081(7) -0.1912(6) -0.0327(5) 0.083(3) Uani 1 1 d . . .
H24 H 0.402115 -0.248117 -0.081757 0.100 Uiso 1 1 calc R . .
C18 C 1.1101(5) 0.3086(5) 0.4687(5) 0.0532(14) Uani 1 1 d . . .
H18 H 1.170333 0.348107 0.515519 0.064 Uiso 1 1 calc R . .
C19 C 1.1233(5) 0.2574(5) 0.3850(5) 0.0575(16) Uani 1 1 d . . .
H19 H 1.192425 0.263248 0.373918 0.069 Uiso 1 1 calc R . .
C27 C 0.4273(5) -0.0189(5) 0.1084(4) 0.0584(16) Uani 1 1 d . . .
HA H 0.433429 0.039933 0.155427 0.070 Uiso 1 1 calc R . .
C53 C 0.4739(8) 0.3717(8) 0.5890(6) 0.075(3) Uani 0.75 1 d . . P
H53A H 0.493219 0.314359 0.551747 0.090 Uiso 0.75 1 calc R . P
H53B H 0.539839 0.416484 0.632309 0.090 Uiso 0.75 1 calc R . P
C15 C 0.4316(5) 0.1029(5) 0.4539(4) 0.0529(14) Uani 1 1 d . . .
H15 H 0.400166 0.063861 0.481748 0.063 Uiso 1 1 calc R . .
C23 C 0.5101(6) -0.1363(6) 0.0217(5) 0.075(2) Uani 1 1 d . . .
H23 H 0.571504 -0.158000 0.010331 0.090 Uiso 1 1 calc R . .
C49 C 0.8717(5) 0.5119(5) 0.2787(4) 0.0553(14) Uani 1 1 d . . .
H49 H 0.913436 0.554835 0.259464 0.066 Uiso 1 1 calc R . .
C50 C 0.7618(5) 0.4836(5) 0.2481(4) 0.0540(14) Uani 1 1 d . . .
H50 H 0.728819 0.509241 0.209615 0.065 Uiso 1 1 calc R . .
C48 C 0.9229(5) 0.4768(4) 0.3391(4) 0.0492(13) Uani 1 1 d . . .
H48 H 0.998315 0.497838 0.360786 0.059 Uiso 1 1 calc R . .
C46 C 0.9706(7) 0.1133(7) 0.8857(5) 0.074(2) Uani 1 1 d . . .
H46A H 0.944351 0.046085 0.878378 0.110 Uiso 1 1 calc GR . .
H46B H 0.952559 0.155669 0.937430 0.110 Uiso 1 1 calc GR . .
H46C H 1.048360 0.129161 0.893688 0.110 Uiso 1 1 calc GR . .
C25 C 0.1227(9) -0.2665(7) -0.1176(6) 0.086(3) Uani 1 1 d . . .
H25 H 0.053822 -0.303438 -0.153753 0.104 Uiso 1 1 calc R . .
C40 C 0.2066(8) -0.2216(6) -0.0736(5) 0.075(2) Uani 1 1 d . . .
C52 C 0.3718(7) 0.4814(8) 0.1491(6) 0.082(2) Uani 1 1 d . . .
H52A H 0.313873 0.425902 0.108203 0.123 Uiso 1 1 calc GR . .
H52B H 0.416558 0.506236 0.115840 0.123 Uiso 1 1 calc GR . .
H52C H 0.341492 0.531959 0.182574 0.123 Uiso 1 1 calc GR . .
N3 N 0.9169(3) 0.2446(3) 0.4164(3) 0.0368(9) Uani 1 1 d . . .
O6 O 0.3737(7) 0.7361(7) 0.1561(6) 0.065(3) Uani 0.5 1 d . . P
O5 O 0.1983(9) 0.6752(10) 0.1263(7) 0.079(3) Uani 0.5 1 d . . P
C56 C 0.2793(10) 0.6779(9) 0.1045(8) 0.048(3) Uani 0.5 1 d . . P
C57 C 0.2892(13) 0.6128(10) 0.0143(9) 0.063(3) Uani 0.5 1 d . . P
H57A H 0.289625 0.648258 -0.024818 0.094 Uiso 0.5 1 calc GR . P
H57B H 0.228403 0.555536 -0.011218 0.094 Uiso 0.5 1 calc GR . P
H57 H 0.355858 0.593173 0.021199 0.094 Uiso 0.5 1 calc GR . P
C55 C 0.3749(12) 0.8092(11) 0.2450(9) 0.064(4) Uani 0.5 1 d . . P
H55A H 0.329593 0.851989 0.236906 0.077 Uiso 0.5 1 calc R . P
H55B H 0.345082 0.775420 0.280597 0.077 Uiso 0.5 1 calc R . P
C54 C 0.4793(15) 0.8643(14) 0.2892(9) 0.084(5) Uani 0.5 1 d . . P
H54A H 0.505222 0.904326 0.257910 0.125 Uiso 0.5 1 calc GR . P
H54B H 0.525611 0.821458 0.291551 0.125 Uiso 0.5 1 calc GR . P
H54C H 0.480446 0.905789 0.349188 0.125 Uiso 0.5 1 calc GR . P

loop_
_atom_site_aniso_label
_atom_site_aniso_U_11
_atom_site_aniso_U_22
_atom_site_aniso_U_33
_atom_site_aniso_U_23
_atom_site_aniso_U_13
_atom_site_aniso_U_12
Ir1 0.03270(13) 0.03651(13) 0.02861(12) 0.00663(9) 0.00692(8) 0.01867(8)
P1 0.0451(7) 0.0679(10) 0.0376(7) 0.0051(7) 0.0070(6) 0.0282(7)
N4 0.047(2) 0.040(2) 0.0283(19) 0.0118(17) 0.0162(17) 0.0286(18)
N1 0.0295(18) 0.040(2) 0.0307(19) 0.0142(17) 0.0041(15) 0.0168(16)
Cl2 0.098(2) 0.082(2) 0.161(4) 0.003(2) 0.033(2) 0.0122(18)
N2 0.0308(18) 0.040(2) 0.0323(19) 0.0122(17) 0.0021(15) 0.0224(16)
F5 0.074(3) 0.135(5) 0.053(2) -0.028(3) -0.001(2) 0.038(3)
Cl6 0.198(5) 0.122(3) 0.110(3) 0.017(2) 0.019(3) 0.099(3)
F1 0.060(3) 0.192(7) 0.073(3) 0.007(4) 0.015(2) 0.046(3)
F2 0.087(3) 0.074(3) 0.063(2) -0.007(2) 0.004(2) 0.036(2)
C31 0.033(2) 0.038(2) 0.032(2) 0.0074(19) 0.0065(18) 0.0202(19)
F3 0.153(6) 0.093(4) 0.101(4) 0.036(3) -0.036(4) 0.016(4)
F4 0.054(3) 0.232(8) 0.080(3) -0.031(4) 0.011(2) 0.043(4)
O1 0.081(3) 0.093(4) 0.061(3) 0.036(3) 0.008(2) 0.057(3)
O4 0.049(2) 0.073(3) 0.052(2) 0.026(2) 0.0079(18) 0.033(2)
F6 0.234(9) 0.159(7) 0.128(6) 0.101(6) -0.045(6) -0.034(7)
C34 0.028(2) 0.036(2) 0.031(2) 0.0034(19) 0.0061(17) 0.0135(18)
O2 0.070(3) 0.068(3) 0.041(2) 0.023(2) 0.0046(19) 0.029(2)
C1 0.035(2) 0.037(2) 0.036(2) 0.016(2) 0.0105(19) 0.0190(19)
O3 0.083(3) 0.107(4) 0.053(3) 0.041(3) 0.022(2) 0.061(3)
C35 0.048(3) 0.048(3) 0.045(3) 0.022(2) 0.018(2) 0.032(2)
C41 0.059(3) 0.042(3) 0.038(3) 0.012(2) 0.011(2) 0.020(2)
C11 0.048(3) 0.048(3) 0.033(2) 0.009(2) 0.007(2) 0.025(2)
C33 0.035(2) 0.040(3) 0.032(2) 0.002(2) 0.0063(19) 0.016(2)
C32 0.034(2) 0.041(3) 0.030(2) 0.0061(19) 0.0061(18) 0.020(2)
C8 0.048(3) 0.044(3) 0.037(3) 0.009(2) 0.011(2) 0.023(2)
C36 0.051(3) 0.049(3) 0.036(3) 0.016(2) 0.017(2) 0.032(2)
C28 0.046(3) 0.043(3) 0.032(2) 0.008(2) 0.007(2) 0.026(2)
C29 0.034(2) 0.039(3) 0.035(2) 0.004(2) 0.0067(19) 0.016(2)
C30 0.039(2) 0.043(3) 0.031(2) 0.010(2) 0.0092(19) 0.015(2)
C9 0.040(2) 0.036(2) 0.036(2) 0.008(2) 0.012(2) 0.018(2)
C12 0.036(2) 0.048(3) 0.035(2) 0.009(2) 0.0028(19) 0.021(2)
C17 0.041(3) 0.046(3) 0.055(3) 0.019(3) 0.011(2) 0.020(2)
C2 0.034(2) 0.047(3) 0.041(3) 0.017(2) 0.011(2) 0.020(2)
C3 0.038(3) 0.054(3) 0.038(3) 0.014(2) 0.006(2) 0.017(2)
C4 0.040(3) 0.049(3) 0.033(2) 0.009(2) 0.006(2) 0.016(2)
C22 0.074(4) 0.074(4) 0.033(3) 0.009(3) 0.016(3) 0.048(4)
C42 0.075(4) 0.039(3) 0.043(3) 0.012(2) 0.011(3) 0.025(3)
C7 0.064(4) 0.040(3) 0.048(3) 0.006(2) 0.016(3) 0.026(3)
C6 0.067(4) 0.047(3) 0.034(3) 0.000(2) 0.014(3) 0.020(3)
C47 0.044(3) 0.037(3) 0.044(3) 0.011(2) 0.007(2) 0.023(2)
C10 0.046(3) 0.045(3) 0.035(2) 0.011(2) 0.008(2) 0.024(2)
C37 0.062(3) 0.052(3) 0.033(3) 0.004(2) 0.010(2) 0.036(3)
C51 0.054(3) 0.055(3) 0.043(3) 0.015(3) 0.007(2) 0.022(3)
C21 0.064(4) 0.076(4) 0.042(3) 0.019(3) 0.022(3) 0.047(3)
C26 0.063(4) 0.059(4) 0.050(3) 0.001(3) 0.000(3) 0.033(3)
C5 0.059(3) 0.050(3) 0.032(2) 0.010(2) 0.010(2) 0.025(3)
C38 0.067(4) 0.058(3) 0.032(3) 0.001(2) 0.004(2) 0.039(3)
C13 0.035(2) 0.056(3) 0.044(3) 0.015(2) 0.007(2) 0.020(2)
C16 0.045(3) 0.046(3) 0.046(3) 0.017(2) 0.018(2) 0.023(2)
C43 0.063(4) 0.044(3) 0.059(4) 0.016(3) 0.018(3) 0.028(3)
C44 0.047(3) 0.050(3) 0.054(3) 0.025(3) 0.012(2) 0.028(2)
C45 0.049(3) 0.056(3) 0.046(3) 0.017(3) 0.004(2) 0.017(3)
C14 0.034(3) 0.065(4) 0.061(4) 0.020(3) 0.013(2) 0.014(3)
C20 0.059(4) 0.057(3) 0.066(4) 0.028(3) 0.031(3) 0.037(3)
C39 0.071(4) 0.063(4) 0.044(3) -0.001(3) -0.005(3) 0.032(3)
C24 0.088(5) 0.068(5) 0.059(4) -0.019(4) -0.006(4) 0.043(4)
C18 0.038(3) 0.056(3) 0.072(4) 0.028(3) 0.010(3) 0.022(2)
C19 0.039(3) 0.062(4) 0.091(5) 0.039(4) 0.027(3) 0.030(3)
C27 0.063(4) 0.057(4) 0.041(3) -0.002(3) 0.002(3) 0.035(3)
C53 0.067(6) 0.079(7) 0.056(5) -0.010(5) 0.001(4) 0.042(5)
C15 0.047(3) 0.061(4) 0.057(3) 0.025(3) 0.020(3) 0.020(3)
C23 0.075(4) 0.075(5) 0.048(3) -0.014(3) 0.000(3) 0.045(4)
C49 0.055(3) 0.060(4) 0.058(4) 0.029(3) 0.015(3) 0.017(3)
C50 0.063(4) 0.060(4) 0.051(3) 0.029(3) 0.017(3) 0.027(3)
C48 0.046(3) 0.048(3) 0.055(3) 0.017(3) 0.015(2) 0.017(2)
C46 0.092(5) 0.086(5) 0.045(3) 0.029(4) 0.000(3) 0.033(4)
C25 0.096(6) 0.070(5) 0.074(5) 0.009(4) 0.000(5) 0.034(5)
C40 0.091(6) 0.059(4) 0.057(4) 0.001(3) -0.003(4) 0.038(4)
C52 0.068(5) 0.119(7) 0.085(5) 0.054(5) 0.017(4) 0.056(5)
N3 0.0266(18) 0.043(2) 0.044(2) 0.0172(19) 0.0090(16) 0.0166(16)
O6 0.058(5) 0.067(6) 0.049(5) -0.005(4) 0.020(4) 0.013(4)
O5 0.062(6) 0.115(9) 0.053(5) 0.023(6) 0.016(5) 0.021(6)
C56 0.052(6) 0.058(7) 0.041(6) 0.022(5) 0.014(5) 0.023(5)
C57 0.090(10) 0.047(7) 0.049(7) 0.013(6) 0.020(7) 0.023(7)
C55 0.066(8) 0.073(9) 0.051(7) 0.008(6) 0.032(6) 0.029(7)
C54 0.102(12) 0.097(12) 0.032(6) 0.010(7) 0.008(7) 0.016(10)

loop_
_atom_type_symbol
_atom_type_description
_atom_type_scat_dispersion_real
_atom_type_scat_dispersion_imag
_atom_type_scat_source
C C 0.0181 0.0091 'International Tables Vol C Tables 4.2.6.8 and 6.1.1.4'
H H 0.0000 0.0000 'International Tables Vol C Tables 4.2.6.8 and 6.1.1.4'
Cl Cl 0.3639 0.7018 'International Tables Vol C Tables 4.2.6.8 and 6.1.1.4'
F F 0.0727 0.0534 'International Tables Vol C Tables 4.2.6.8 and 6.1.1.4'
Ir Ir -4.7710 6.5667 'International Tables Vol C Tables 4.2.6.8 and 6.1.1.4'
N N 0.0311 0.0180 'International Tables Vol C Tables 4.2.6.8 and 6.1.1.4'
O O 0.0492 0.0322 'International Tables Vol C Tables 4.2.6.8 and 6.1.1.4'
P P 0.2955 0.4335 'International Tables Vol C Tables 4.2.6.8 and 6.1.1.4'

loop_
_geom_angle_atom_site_label_1
_geom_angle_atom_site_label_2
_geom_angle_atom_site_label_3
_geom_angle
N1 Ir1 N4 106.38(16)
N1 Ir1 N3 82.61(16)
N2 Ir1 N4 81.92(15)
N2 Ir1 N1 170.90(15)
N2 Ir1 N3 103.47(16)
C31 Ir1 N4 172.32(18)
C31 Ir1 N1 79.35(18)
C31 Ir1 N2 92.73(18)
C31 Ir1 C34 89.01(18)
C31 Ir1 N3 100.92(18)
C34 Ir1 N4 95.44(17)
C34 Ir1 N1 95.34(18)
C34 Ir1 N2 79.93(19)
C34 Ir1 N3 169.25(17)
N3 Ir1 N4 75.16(16)
F5 P1 F2 177.0(4)
F5 P1 F3 91.2(4)
F1 P1 F5 88.4(3)
F1 P1 F2 91.9(3)
F1 P1 F3 87.0(4)
F1 P1 F4 173.9(5)
F2 P1 F3 85.8(3)
F4 P1 F5 89.7(3)
F4 P1 F2 89.7(3)
F4 P1 F3 87.2(5)
F6 P1 F5 89.5(5)
F6 P1 F1 90.4(6)
F6 P1 F2 93.5(4)
F6 P1 F3 177.4(6)
F6 P1 F4 95.4(6)
C36 N4 Ir1 116.6(3)
C28 N4 Ir1 124.4(3)
C28 N4 C36 118.7(4)
C1 N1 Ir1 127.5(3)
C29 N1 Ir1 114.8(3)
C29 N1 C1 117.6(4)
C32 N2 Ir1 114.4(3)
C32 N2 C9 118.1(4)
C9 N2 Ir1 127.5(3)
C8 C31 Ir1 126.6(4)
C30 C31 Ir1 115.7(4)
C30 C31 C8 117.7(5)
C51 O4 C52 116.0(5)
C33 C34 Ir1 114.1(4)
C16 C34 Ir1 127.3(4)
C16 C34 C33 118.2(4)
C45 O2 C46 115.8(6)
N1 C1 C2 122.0(4)
C41 C1 N1 119.7(5)
C41 C1 C2 118.3(5)
C20 C35 C36 124.5(5)
N3 C35 C36 115.3(4)
N3 C35 C20 120.2(5)
C1 C41 H41 119.4
C42 C41 C1 121.2(5)
C42 C41 H41 119.4
C12 C11 C10 119.6(5)
C12 C11 C51 119.1(5)
C10 C11 C51 121.3(5)
C34 C33 C32 114.9(4)
C13 C33 C34 120.8(5)
C13 C33 C32 124.3(5)
N2 C32 C33 115.4(4)
N2 C32 C12 122.0(5)
C12 C32 C33 122.5(4)
C31 C8 H8 119.7
C7 C8 C31 120.7(5)
C7 C8 H8 119.7
N4 C36 C35 115.8(4)
N4 C36 C21 120.3(5)
C21 C36 C35 123.9(5)
N4 C28 H28 117.7
N4 C28 C37 124.6(5)
C37 C28 H28 117.7
N1 C29 C30 114.9(5)
N1 C29 C4 122.5(5)
C4 C29 C30 122.6(4)
C31 C30 C29 115.0(4)
C31 C30 C5 122.2(5)
C5 C30 C29 122.8(5)
N2 C9 C47 119.3(5)
N2 C9 C10 121.4(5)
C47 C9 C10 119.2(5)
C11 C12 C32 120.4(5)
C11 C12 H12 119.8
C32 C12 H12 119.8
C18 C17 H 118.8
N3 C17 H 118.8
N3 C17 C18 122.4(6)
C3 C2 C1 117.5(5)
C44 C2 C1 118.5(5)
C44 C2 C3 123.9(5)
C2 C3 C45 122.0(5)
C4 C3 C2 118.9(5)
C4 C3 C45 119.1(5)
C29 C4 H4 119.4
C3 C4 C29 121.2(5)
C3 C4 H4 119.4
C37 C22 H22 119.7
C21 C22 H22 119.7
C21 C22 C37 120.6(5)
C41 C42 H42 119.8
C41 C42 C43 120.5(6)
C43 C42 H42 119.8
C8 C7 H7 119.6
C8 C7 C6 120.8(6)
C6 C7 H7 119.6
C7 C6 H6 120.0
C7 C6 C5 120.0(5)
C5 C6 H6 120.0
C9 C47 H47 119.8
C48 C47 C9 120.4(5)
C48 C47 H47 119.8
C11 C10 C9 118.0(5)
C50 C10 C11 123.8(5)
C50 C10 C9 118.2(5)
C28 C37 C22 115.9(6)
C28 C37 C38 121.0(5)
C22 C37 C38 123.0(5)
O4 C51 C11 113.5(5)
O3 C51 O4 123.8(6)
O3 C51 C11 122.7(6)
C36 C21 H21 120.1
C22 C21 C36 119.8(6)
C22 C21 H21 120.1
C39 C26 H26 119.8
C27 C26 H26 119.8
C27 C26 C39 120.4(6)
C30 C5 H5 120.7
C6 C5 C30 118.6(5)
C6 C5 H5 120.7
C27 C38 C37 121.4(5)
C27 C38 C23 118.0(6)
C23 C38 C37 120.6(6)
C33 C13 H13 120.2
C14 C13 C33 119.5(5)
C14 C13 H13 120.2
C34 C16 H16 119.6
C15 C16 C34 120.7(5)
C15 C16 H16 119.6
C42 C43 H43 119.8
C44 C43 C42 120.3(6)
C44 C43 H43 119.8
C2 C44 H44 119.5
C43 C44 C2 121.0(5)
C43 C44 H44 119.5
O1 C45 O2 124.1(6)
O1 C45 C3 125.8(6)
O2 C45 C3 110.2(5)
C13 C14 H14 119.7
C13 C14 C15 120.7(5)
C15 C14 H14 119.7
C35 C20 H20 119.8
C35 C20 C19 120.4(6)
C19 C20 H20 119.8
C26 C39 C40 120.9(6)
C24 C39 C26 118.1(7)
C24 C39 C40 120.9(6)
C39 C24 H24 119.3
C23 C24 C39 121.4(6)
C23 C24 H24 119.3
C17 C18 H18 120.5
C19 C18 C17 119.0(6)
C19 C18 H18 120.5
C20 C19 H19 120.5
C18 C19 C20 119.0(5)
C18 C19 H19 120.5
C26 C27 C38 121.8(6)
C26 C27 HA 119.1
C38 C27 HA 119.1
Cl2 C53 Cl6 112.3(6)
Cl2 C53 H53A 109.2
Cl2 C53 H53B 109.2
Cl6 C53 H53A 109.2
Cl6 C53 H53B 109.2
H53A C53 H53B 107.9
C16 C15 C14 120.1(6)
C16 C15 H15 119.9
C14 C15 H15 119.9
C38 C23 H23 119.9
C24 C23 C38 120.3(6)
C24 C23 H23 119.9
C50 C49 H49 119.8
C50 C49 C48 120.4(6)
C48 C49 H49 119.8
C10 C50 H50 119.4
C49 C50 C10 121.2(6)
C49 C50 H50 119.4
C47 C48 C49 120.5(6)
C47 C48 H48 119.7
C49 C48 H48 119.7
O2 C46 H46A 109.5
O2 C46 H46B 109.5
O2 C46 H46C 109.5
H46A C46 H46B 109.5
H46A C46 H46C 109.5
H46B C46 H46C 109.5
C40 C25 H25 180.0
C25 C40 C39 179.0(10)
O4 C52 H52A 109.5
O4 C52 H52B 109.5
O4 C52 H52C 109.5
H52A C52 H52B 109.5
H52A C52 H52C 109.5
H52B C52 H52C 109.5
C35 N3 Ir1 116.7(3)
C17 N3 Ir1 124.3(4)
C17 N3 C35 119.0(4)
C56 O6 C55 118.0(10)
O6 C56 C57 112.3(11)
O5 C56 O6 124.0(12)
O5 C56 C57 123.7(13)
C56 C57 H57A 109.5
C56 C57 H57B 109.5
C56 C57 H57 109.5
H57A C57 H57B 109.5
H57A C57 H57 109.5
H57B C57 H57 109.5
O6 C55 H55A 109.6
O6 C55 H55B 109.6
H55A C55 H55B 108.1
C54 C55 O6 110.1(11)
C54 C55 H55A 109.6
C54 C55 H55B 109.6
C55 C54 H54A 109.5
C55 C54 H54B 109.5
C55 C54 H54C 109.5
H54A C54 H54B 109.5
H54A C54 H54C 109.5
H54B C54 H54C 109.5

loop_
_geom_bond_atom_site_label_1
_geom_bond_atom_site_label_2
_geom_bond_distance
Ir1 N4 2.168(4)
Ir1 N1 2.093(4)
Ir1 N2 2.083(4)
Ir1 C31 2.013(5)
Ir1 C34 2.015(4)
Ir1 N3 2.161(4)
P1 F5 1.583(4)
P1 F1 1.552(5)
P1 F2 1.585(4)
P1 F3 1.605(7)
P1 F4 1.554(5)
P1 F6 1.522(7)
N4 C36 1.360(7)
N4 C28 1.332(7)
N1 C1 1.398(6)
N1 C29 1.345(6)
Cl2 C53 1.678(13)
N2 C32 1.351(6)
N2 C9 1.395(7)
Cl6 C53 1.750(12)
C31 C8 1.410(7)
C31 C30 1.390(7)
O1 C45 1.191(8)
O4 C51 1.302(7)
O4 C52 1.432(8)
C34 C33 1.419(7)
C34 C16 1.392(8)
O2 C45 1.341(8)
O2 C46 1.454(8)
C1 C41 1.393(7)
C1 C2 1.430(7)
O3 C51 1.214(8)
C35 C36 1.462(8)
C35 C20 1.379(8)
C35 N3 1.371(7)
C41 H41 0.9300
C41 C42 1.377(8)
C11 C12 1.361(8)
C11 C10 1.417(8)
C11 C51 1.487(8)
C33 C32 1.453(8)
C33 C13 1.390(7)
C32 C12 1.419(8)
C8 H8 0.9300
C8 C7 1.381(8)
C36 C21 1.394(8)
C28 H28 0.9300
C28 C37 1.387(7)
C29 C30 1.468(7)
C29 C4 1.410(8)
C30 C5 1.398(7)
C9 C47 1.404(7)
C9 C10 1.428(8)
C12 H12 0.9300
C17 H 0.9300
C17 C18 1.381(8)
C17 N3 1.342(7)
C2 C3 1.429(7)
C2 C44 1.421(8)
C3 C4 1.361(8)
C3 C45 1.496(8)
C4 H4 0.9300
C22 H22 0.9300
C22 C37 1.396(9)
C22 C21 1.369(10)
C42 H42 0.9300
C42 C43 1.389(9)
C7 H7 0.9300
C7 C6 1.384(9)
C6 H6 0.9300
C6 C5 1.397(9)
C47 H47 0.9300
C47 C48 1.372(8)
C10 C50 1.416(9)
C37 C38 1.471(9)
C21 H21 0.9300
C26 H26 0.9300
C26 C39 1.397(9)
C26 C27 1.368(9)
C5 H5 0.9300
C38 C27 1.394(8)
C38 C23 1.397(8)
C13 H13 0.9300
C13 C14 1.376(9)
C16 H16 0.9300
C16 C15 1.384(8)
C43 H43 0.9300
C43 C44 1.354(9)
C44 H44 0.9300
C14 H14 0.9300
C14 C15 1.392(9)
C20 H20 0.9300
C20 C19 1.383(10)
C39 C24 1.391(11)
C39 C40 1.464(11)
C24 H24 0.9300
C24 C23 1.382(11)
C18 H18 0.9300
C18 C19 1.376(10)
C19 H19 0.9300
C27 HA 0.9300
C53 H53A 0.9700
C53 H53B 0.9700
C15 H15 0.9300
C23 H23 0.9300
C49 H49 0.9300
C49 C50 1.353(9)
C49 C48 1.401(9)
C50 H50 0.9300
C48 H48 0.9300
C46 H46A 0.9600
C46 H46B 0.9600
C46 H46C 0.9600
C25 H25 0.9300
C25 C40 1.133(12)
C52 H52A 0.9600
C52 H52B 0.9600
C52 H52C 0.9600
O6 C56 1.310(15)
O6 C55 1.487(14)
O5 C56 1.153(15)
C56 C57 1.505(16)
C57 H57A 0.9600
C57 H57B 0.9600
C57 H57 0.9600
C55 H55A 0.9700
C55 H55B 0.9700
C55 C54 1.37(2)
C54 H54A 0.9600
C54 H54B 0.9600
C54 H54C 0.9600

loop_
_geom_torsion_atom_site_label_1
_geom_torsion_atom_site_label_2
_geom_torsion_atom_site_label_3
_geom_torsion_atom_site_label_4
_geom_torsion
Ir1 N4 C36 C35 6.4(6)
Ir1 N4 C36 C21 -174.7(4)
Ir1 N4 C28 C37 172.2(4)
Ir1 N1 C1 C41 -11.0(7)
Ir1 N1 C1 C2 168.6(3)
Ir1 N1 C29 C30 4.8(5)
Ir1 N1 C29 C4 -175.1(4)
Ir1 N2 C32 C33 6.1(5)
Ir1 N2 C32 C12 -175.2(4)
Ir1 N2 C9 C47 -9.1(6)
Ir1 N2 C9 C10 172.0(3)
Ir1 C31 C8 C7 -177.8(4)
Ir1 C31 C30 C29 -2.8(6)
Ir1 C31 C30 C5 178.1(4)
Ir1 C34 C33 C32 -9.7(5)
Ir1 C34 C33 C13 170.3(4)
Ir1 C34 C16 C15 -170.5(4)
N4 C36 C21 C22 0.9(9)
N4 C28 C37 C22 2.7(9)
N4 C28 C37 C38 -178.5(5)
N1 C1 C41 C42 175.8(5)
N1 C1 C2 C3 7.8(7)
N1 C1 C2 C44 -175.9(5)
N1 C29 C30 C31 -1.4(6)
N1 C29 C30 C5 177.7(5)
N1 C29 C4 C3 3.7(8)
N2 C32 C12 C11 1.4(7)
N2 C9 C47 C48 177.7(5)
N2 C9 C10 C11 4.8(7)
N2 C9 C10 C50 -178.4(5)
C31 C8 C7 C6 0.4(9)
C31 C30 C5 C6 -0.5(9)
C34 C33 C32 N2 2.2(6)
C34 C33 C32 C12 -176.5(4)
C34 C33 C13 C14 2.2(8)
C34 C16 C15 C14 0.2(9)
C1 N1 C29 C30 -179.8(4)
C1 N1 C29 C4 0.4(7)
C1 C41 C42 C43 1.5(10)
C1 C2 C3 C4 -3.7(7)
C1 C2 C3 C45 177.8(5)
C1 C2 C44 C43 -1.2(8)
C35 C36 C21 C22 179.7(6)
C35 C20 C19 C18 1.6(9)
C41 C1 C2 C3 -172.5(5)
C41 C1 C2 C44 3.7(7)
C41 C42 C43 C44 1.2(10)
C11 C10 C50 C49 176.5(6)
C33 C34 C16 C15 1.6(7)
C33 C32 C12 C11 -180.0(5)
C33 C13 C14 C15 -0.3(9)
C32 N2 C9 C47 171.5(4)
C32 N2 C9 C10 -7.4(7)
C32 C33 C13 C14 -177.8(5)
C8 C31 C30 C29 179.0(4)
C8 C31 C30 C5 -0.1(8)
C8 C7 C6 C5 -1.0(10)
C36 N4 C28 C37 -0.3(8)
C36 C35 C20 C19 -177.4(6)
C36 C35 N3 Ir1 -3.8(6)
C36 C35 N3 C17 175.5(5)
C28 N4 C36 C35 179.5(5)
C28 N4 C36 C21 -1.6(8)
C28 C37 C38 C27 27.4(10)
C28 C37 C38 C23 -151.7(7)
C29 N1 C1 C41 174.2(5)
C29 N1 C1 C2 -6.2(7)
C29 C30 C5 C6 -179.5(5)
C30 C31 C8 C7 0.2(8)
C30 C29 C4 C3 -176.2(5)
C9 N2 C32 C33 -174.4(4)
C9 N2 C32 C12 4.3(7)
C9 C47 C48 C49 1.3(8)
C9 C10 C50 C49 0.0(9)
C12 C11 C10 C9 1.0(7)
C12 C11 C10 C50 -175.6(5)
C12 C11 C51 O4 45.7(8)
C12 C11 C51 O3 -134.7(7)
C17 C18 C19 C20 -1.8(9)
C2 C1 C41 C42 -3.9(8)
C2 C3 C4 C29 -1.8(8)
C2 C3 C45 O1 33.7(10)
C2 C3 C45 O2 -146.7(5)
C3 C2 C44 C43 174.8(6)
C4 C29 C30 C31 178.5(5)
C4 C29 C30 C5 -2.4(8)
C4 C3 C45 O1 -144.7(7)
C4 C3 C45 O2 34.8(8)
C22 C37 C38 C27 -153.9(7)
C22 C37 C38 C23 27.0(11)
C42 C43 C44 C2 -1.3(9)
C7 C6 C5 C30 1.0(9)
C47 C9 C10 C11 -174.0(5)
C47 C9 C10 C50 2.7(7)
C10 C11 C12 C32 -4.0(8)
C10 C11 C51 O4 -135.0(6)
C10 C11 C51 O3 44.6(9)
C10 C9 C47 C48 -3.4(7)
C37 C22 C21 C36 1.7(10)
C37 C38 C27 C26 -178.1(7)
C37 C38 C23 C24 179.4(8)
C51 C11 C12 C32 175.2(5)
C51 C11 C10 C9 -178.3(5)
C51 C11 C10 C50 5.2(8)
C21 C22 C37 C28 -3.3(10)
C21 C22 C37 C38 177.9(6)
C26 C39 C24 C23 3.4(14)
C13 C33 C32 N2 -177.8(5)
C13 C33 C32 C12 3.5(7)
C13 C14 C15 C16 -0.9(10)
C16 C34 C33 C32 177.1(4)
C16 C34 C33 C13 -2.8(7)
C44 C2 C3 C4 -179.7(5)
C44 C2 C3 C45 1.8(8)
C45 C3 C4 C29 176.7(5)
C20 C35 C36 N4 176.4(5)
C20 C35 C36 C21 -2.4(9)
C20 C35 N3 Ir1 178.0(4)
C20 C35 N3 C17 -2.7(8)
C39 C26 C27 C38 -0.2(12)
C39 C24 C23 C38 -2.6(15)
C18 C17 N3 Ir1 -178.2(4)
C18 C17 N3 C35 2.6(8)
C27 C26 C39 C24 -2.0(13)
C27 C26 C39 C40 -178.5(8)
C27 C38 C23 C24 0.4(13)
C23 C38 C27 C26 1.0(12)
C50 C49 C48 C47 1.5(10)
C48 C49 C50 C10 -2.1(10)
C46 O2 C45 O1 2.9(10)
C46 O2 C45 C3 -176.7(6)
C40 C39 C24 C23 179.9(9)
C52 O4 C51 O3 3.2(10)
C52 O4 C51 C11 -177.2(6)
N3 C35 C36 N4 -1.7(7)
N3 C35 C36 C21 179.4(6)
N3 C35 C20 C19 0.7(9)
N3 C17 C18 C19 -0.3(9)
C56 O6 C55 C54 -179.3(14)
C55 O6 C56 O5 -6(2)
C55 O6 C56 C57 175.9(12)
